data_1502035
loop_
_publ_author_name
'Mulzer, Michael'
'Coates, Geoffrey W.'

_publ_section_title
;
 A catalytic route to ampakines and their derivatives.
;
_journal_issue 6
_journal_name_full 'Organic letters'
_journal_page_first 1426
_journal_page_last 1428
_journal_paper_doi 10.1021/ol200111a
_journal_volume 13
_journal_year 2011
_chemical_formula_moiety 'C17 H15 N O2'
_chemical_formula_sum 'C17 H15 N O2'
_chemical_formula_weight 265.30
_chemical_name_systematic
; 
 ? 
;
_space_group_IT_number 14
_symmetry_cell_setting monoclinic
_symmetry_space_group_name_Hall '-P 2yn'
_symmetry_space_group_name_H-M 'P 1 21/n 1'
_atom_sites_solution_hydrogens difmap
_atom_sites_solution_primary direct
_atom_sites_solution_secondary difmap
_audit_creation_method SHELXL-97
_cell_angle_alpha 90.00
_cell_angle_beta 104.075(2)
_cell_angle_gamma 90.00
_cell_formula_units_Z 4
_cell_length_a 8.4225(4)
_cell_length_b 13.7700(7)
_cell_length_c 11.5762(5)
_cell_measurement_reflns_used 3562
_cell_measurement_temperature 173(2)
_cell_measurement_theta_max 28.39
_cell_measurement_theta_min 2.34
_cell_volume 1302.28(11)
_computing_cell_refinement 'Bruker SAINT+'
_computing_data_collection 'Bruker APEX2'
_computing_data_reduction 'Bruker SAINT+'
_computing_molecular_graphics 'Bruker SHELXTL'
_computing_publication_material 'Bruker SHELXTL'
_computing_structure_refinement 'SHELXL-97 (Sheldrick, 1997)'
_computing_structure_solution 'SHELXS-97 (Sheldrick, 1990)'
_diffrn_ambient_temperature 173(2)
_diffrn_measured_fraction_theta_full 0.994
_diffrn_measured_fraction_theta_max 0.994
_diffrn_measurement_device_type 'Bruker X8 APEX II diffractometer'
_diffrn_measurement_method 'phi and omega scans'
_diffrn_radiation_monochromator graphite
_diffrn_radiation_source 'fine-focus sealed tube'
_diffrn_radiation_type MoK\a
_diffrn_radiation_wavelength 0.71073
_diffrn_reflns_av_R_equivalents 0.0273
_diffrn_reflns_av_sigmaI/netI 0.0304
_diffrn_reflns_limit_h_max 11
_diffrn_reflns_limit_h_min -11
_diffrn_reflns_limit_k_max 17
_diffrn_reflns_limit_k_min -18
_diffrn_reflns_limit_l_max 15
_diffrn_reflns_limit_l_min -11
_diffrn_reflns_number 10431
_diffrn_reflns_theta_full 28.39
_diffrn_reflns_theta_max 28.39
_diffrn_reflns_theta_min 2.34
_diffrn_standards_number 0
_exptl_absorpt_coefficient_mu 0.089
_exptl_absorpt_correction_T_max 0.9824
_exptl_absorpt_correction_T_min 0.9738
_exptl_absorpt_correction_type multi-scan
_exptl_absorpt_process_details SADABS
_exptl_crystal_colour colourless
_exptl_crystal_density_diffrn 1.353
_exptl_crystal_density_method 'not measured'
_exptl_crystal_description block
_exptl_crystal_F_000 560
_exptl_crystal_size_max 0.30
_exptl_crystal_size_mid 0.25
_exptl_crystal_size_min 0.20
_refine_diff_density_max 0.281
_refine_diff_density_min -0.217
_refine_diff_density_rms 0.041
_refine_ls_extinction_method none
_refine_ls_goodness_of_fit_ref 1.074
_refine_ls_hydrogen_treatment refall
_refine_ls_matrix_type full
_refine_ls_number_parameters 241
_refine_ls_number_reflns 3251
_refine_ls_number_restraints 0
_refine_ls_restrained_S_all 1.074
_refine_ls_R_factor_all 0.0523
_refine_ls_R_factor_gt 0.0401
_refine_ls_shift/su_max 0.000
_refine_ls_shift/su_mean 0.000
_refine_ls_structure_factor_coef Fsqd
_refine_ls_weighting_details 'calc w=1/[\s^2^(Fo^2^)+(0.0454P)^2^+0.2992P] where P=(Fo^2^+2Fc^2^)/3'
_refine_ls_weighting_scheme calc
_refine_ls_wR_factor_gt 0.0962
_refine_ls_wR_factor_ref 0.1032
_reflns_number_gt 2607
_reflns_number_total 3251
_reflns_threshold_expression >2sigma(I)
_cod_data_source_file ol200111a_si_002.cif
_cod_data_source_block mm1
_cod_depositor_comments
;
The following automatic conversions were performed:

'_symmetry_cell_setting' value 'Monoclinic' changed to 'monoclinic'
according to /home/saulius/struct/CIF-dictionaries/cif_core.dic
dictionary named 'cif_core.dic' version 2.4.1 from 2010-06-29.

Automatic conversion script
Id: cif_fix_values 1715 2011-07-08 13:25:40Z adriana 
;
_cod_original_sg_symbol_H-M P2(1)/n
_cod_database_code 1502035

loop_
_symmetry_equiv_pos_as_xyz
'x, y, z'
'-x+1/2, y+1/2, -z+1/2'
'-x, -y, -z'
'x-1/2, -y-1/2, z-1/2'

loop_
_atom_site_label
_atom_site_type_symbol
_atom_site_fract_x
_atom_site_fract_y
_atom_site_fract_z
_atom_site_U_iso_or_equiv
_atom_site_adp_type
_atom_site_occupancy
_atom_site_symmetry_multiplicity
_atom_site_calc_flag
O1 O -0.00569(10) 0.86673(6) 0.06884(8) 0.0250(2) Uani 1 1 d
O2 O 0.16441(11) 0.59263(6) 0.10914(9) 0.0316(2) Uani 1 1 d
N1 N -0.03530(12) 0.69910(7) 0.02407(9) 0.0218(2) Uani 1 1 d
C1 C 0.15956(15) 0.85325(9) 0.11050(10) 0.0215(2) Uani 1 1 d
C2 C 0.25349(16) 0.93212(9) 0.16029(12) 0.0282(3) Uani 1 1 d
H2 H 0.2010(17) 0.9943(11) 0.1631(12) 0.028(4) Uiso 1 1 d
C3 C 0.41923(17) 0.91957(10) 0.20658(13) 0.0327(3) Uani 1 1 d
H3 H 0.486(2) 0.9748(12) 0.2417(14) 0.041(4) Uiso 1 1 d
C4 C 0.49126(16) 0.82909(10) 0.20429(12) 0.0317(3) Uani 1 1 d
H4 H 0.610(2) 0.8211(12) 0.2401(14) 0.040(4) Uiso 1 1 d
C5 C 0.39626(16) 0.75007(10) 0.15802(11) 0.0266(3) Uani 1 1 d
H5 H 0.4445(18) 0.6852(11) 0.1599(13) 0.031(4) Uiso 1 1 d
C6 C 0.22863(14) 0.76131(8) 0.11062(10) 0.0208(2) Uani 1 1 d
C7 C 0.12018(15) 0.67532(8) 0.07929(10) 0.0218(2) Uani 1 1 d
C8 C -0.17520(15) 0.63312(9) 0.00624(11) 0.0226(3) Uani 1 1 d
H8 H -0.1519(17) 0.5755(11) -0.0317(12) 0.027(4) Uiso 1 1 d
C9 C -0.31155(16) 0.69441(10) -0.07363(12) 0.0281(3) Uani 1 1 d
H9B H -0.4188(19) 0.6783(11) -0.0607(13) 0.029(4) Uiso 1 1 d
H9A H -0.3142(18) 0.6801(11) -0.1572(14) 0.035(4) Uiso 1 1 d
C10 C -0.26219(16) 0.79963(10) -0.04303(13) 0.0293(3) Uani 1 1 d
H10B H -0.3116(19) 0.8443(12) -0.1091(14) 0.037(4) Uiso 1 1 d
H10A H -0.2931(18) 0.8200(11) 0.0310(14) 0.033(4) Uiso 1 1 d
C11 C -0.07751(15) 0.79694(9) -0.01900(11) 0.0235(3) Uani 1 1 d
H11 H -0.0322(16) 0.8097(10) -0.0908(12) 0.021(3) Uiso 1 1 d
C12 C -0.21478(14) 0.60362(8) 0.12198(10) 0.0203(2) Uani 1 1 d
C13 C -0.16466(15) 0.65674(9) 0.22640(11) 0.0246(3) Uani 1 1 d
H13 H -0.0986(17) 0.7152(10) 0.2269(12) 0.025(3) Uiso 1 1 d
C14 C -0.20716(16) 0.62725(10) 0.32943(12) 0.0285(3) Uani 1 1 d
H14 H -0.1685(19) 0.6653(11) 0.4033(14) 0.035(4) Uiso 1 1 d
C15 C -0.30167(16) 0.54558(10) 0.32904(12) 0.0297(3) Uani 1 1 d
H15 H -0.3327(19) 0.5245(12) 0.4006(14) 0.038(4) Uiso 1 1 d
C16 C -0.35311(16) 0.49244(10) 0.22522(12) 0.0290(3) Uani 1 1 d
H16 H -0.4180(19) 0.4353(13) 0.2251(14) 0.040(4) Uiso 1 1 d
C17 C -0.30888(15) 0.52089(9) 0.12267(11) 0.0243(3) Uani 1 1 d
H17 H -0.3423(17) 0.4823(11) 0.0512(12) 0.028(4) Uiso 1 1 d

loop_
_atom_site_aniso_label
_atom_site_aniso_U_11
_atom_site_aniso_U_22
_atom_site_aniso_U_33
_atom_site_aniso_U_23
_atom_site_aniso_U_13
_atom_site_aniso_U_12
O1 0.0247(4) 0.0183(4) 0.0310(5) -0.0040(3) 0.0048(3) 0.0007(3)
O2 0.0321(5) 0.0178(4) 0.0445(6) 0.0001(4) 0.0084(4) 0.0020(4)
N1 0.0241(5) 0.0174(5) 0.0244(5) -0.0010(4) 0.0068(4) -0.0027(4)
C1 0.0240(6) 0.0204(6) 0.0211(6) 0.0008(4) 0.0073(4) -0.0005(4)
C2 0.0333(7) 0.0191(6) 0.0327(7) -0.0026(5) 0.0087(5) -0.0032(5)
C3 0.0327(7) 0.0277(7) 0.0365(7) -0.0036(6) 0.0060(6) -0.0093(6)
C4 0.0238(6) 0.0340(7) 0.0364(7) 0.0010(6) 0.0053(5) -0.0039(5)
C5 0.0262(6) 0.0257(6) 0.0293(6) 0.0009(5) 0.0093(5) 0.0013(5)
C6 0.0246(6) 0.0195(6) 0.0200(6) -0.0006(4) 0.0084(4) -0.0012(4)
C7 0.0258(6) 0.0187(6) 0.0227(6) -0.0024(4) 0.0096(5) -0.0001(4)
C8 0.0254(6) 0.0192(6) 0.0231(6) -0.0036(5) 0.0056(5) -0.0041(5)
C9 0.0288(7) 0.0297(7) 0.0229(6) 0.0011(5) 0.0007(5) -0.0060(5)
C10 0.0272(6) 0.0263(7) 0.0308(7) 0.0041(5) 0.0005(5) -0.0002(5)
C11 0.0285(6) 0.0189(6) 0.0225(6) 0.0010(4) 0.0054(5) -0.0020(5)
C12 0.0190(5) 0.0182(5) 0.0227(6) 0.0005(4) 0.0032(4) 0.0009(4)
C13 0.0249(6) 0.0227(6) 0.0263(6) -0.0039(5) 0.0065(5) -0.0039(5)
C14 0.0306(7) 0.0308(7) 0.0246(6) -0.0048(5) 0.0078(5) -0.0010(5)
C15 0.0315(7) 0.0322(7) 0.0277(7) 0.0033(5) 0.0115(5) -0.0003(5)
C16 0.0281(6) 0.0250(6) 0.0344(7) 0.0012(5) 0.0090(5) -0.0052(5)
C17 0.0242(6) 0.0226(6) 0.0247(6) -0.0028(5) 0.0029(5) -0.0032(5)

loop_
_atom_type_symbol
_atom_type_description
_atom_type_scat_dispersion_real
_atom_type_scat_dispersion_imag
_atom_type_scat_source
C C 0.0033 0.0016 'International Tables Vol C Tables 4.2.6.8 and 6.1.1.4'
H H 0.0000 0.0000 'International Tables Vol C Tables 4.2.6.8 and 6.1.1.4'
N N 0.0061 0.0033 'International Tables Vol C Tables 4.2.6.8 and 6.1.1.4'
O O 0.0106 0.0060 'International Tables Vol C Tables 4.2.6.8 and 6.1.1.4'

loop_
_geom_angle_atom_site_label_1
_geom_angle_atom_site_label_2
_geom_angle_atom_site_label_3
_geom_angle
C1 O1 C11 112.27(9)
C7 N1 C11 121.09(10)
C7 N1 C8 124.85(10)
C11 N1 C8 114.01(10)
O1 C1 C2 117.97(11)
O1 C1 C6 120.77(10)
C2 C1 C6 121.10(11)
C3 C2 C1 119.04(12)
C3 C2 H2 121.7(8)
C1 C2 H2 119.3(8)
C2 C3 C4 120.70(12)
C2 C3 H3 119.4(10)
C4 C3 H3 119.9(10)
C5 C4 C3 120.02(12)
C5 C4 H4 120.4(10)
C3 C4 H4 119.5(10)
C4 C5 C6 120.12(12)
C4 C5 H5 120.8(9)
C6 C5 H5 119.0(9)
C1 C6 C5 118.95(11)
C1 C6 C7 119.49(10)
C5 C6 C7 120.77(11)
O2 C7 N1 123.63(11)
O2 C7 C6 123.15(11)
N1 C7 C6 112.97(10)
N1 C8 C12 112.67(9)
N1 C8 C9 101.65(9)
C12 C8 C9 112.72(10)
N1 C8 H8 109.5(9)
C12 C8 H8 107.5(9)
C9 C8 H8 112.8(8)
C10 C9 C8 105.07(10)
C10 C9 H9B 113.0(9)
C8 C9 H9B 111.5(9)
C10 C9 H9A 111.0(9)
C8 C9 H9A 108.4(9)
H9B C9 H9A 107.8(12)
C11 C10 C9 103.27(11)
C11 C10 H10B 112.2(9)
C9 C10 H10B 111.8(9)
C11 C10 H10A 108.7(9)
C9 C10 H10A 110.8(9)
H10B C10 H10A 109.9(13)
O1 C11 N1 110.83(9)
O1 C11 C10 110.75(10)
N1 C11 C10 103.95(10)
O1 C11 H11 106.9(8)
N1 C11 H11 109.5(8)
C10 C11 H11 114.9(7)
C13 C12 C17 118.71(11)
C13 C12 C8 122.96(11)
C17 C12 C8 118.31(10)
C14 C13 C12 120.49(12)
C14 C13 H13 120.1(8)
C12 C13 H13 119.4(8)
C15 C14 C13 120.41(12)
C15 C14 H14 120.3(9)
C13 C14 H14 119.3(9)
C14 C15 C16 119.56(12)
C14 C15 H15 121.1(9)
C16 C15 H15 119.4(9)
C15 C16 C17 120.16(12)
C15 C16 H16 119.6(9)
C17 C16 H16 120.2(9)
C16 C17 C12 120.66(11)
C16 C17 H17 119.7(8)
C12 C17 H17 119.6(8)

loop_
_geom_bond_atom_site_label_1
_geom_bond_atom_site_label_2
_geom_bond_distance
O1 C1 1.3703(14)
O1 C11 1.4228(14)
O2 C7 1.2215(14)
N1 C7 1.3504(15)
N1 C11 1.4504(15)
N1 C8 1.4623(15)
C1 C2 1.3841(17)
C1 C6 1.3932(16)
C2 C3 1.3791(19)
C2 H2 0.968(15)
C3 C4 1.389(2)
C3 H3 0.974(17)
C4 C5 1.3793(18)
C4 H4 0.988(16)
C5 C6 1.3935(17)
C5 H5 0.979(15)
C6 C7 1.4855(16)
C8 C12 1.5128(16)
C8 C9 1.5393(18)
C8 H8 0.951(15)
C9 C10 1.5251(18)
C9 H9B 0.976(15)
C9 H9A 0.982(15)
C10 C11 1.5126(17)
C10 H10B 0.991(16)
C10 H10A 0.995(16)
C11 H11 1.011(14)
C12 C13 1.3879(16)
C12 C17 1.3889(16)
C13 C14 1.3867(18)
C13 H13 0.978(15)
C14 C15 1.3771(19)
C14 H14 0.988(16)
C15 C16 1.3836(19)
C15 H15 0.971(16)
C16 C17 1.3844(18)
C16 H16 0.958(17)
C17 H17 0.965(14)
